data_9000563
loop_
_publ_author_name
'Dollase, W. A.'
'Freeborn, W. P.'

_publ_section_title
;
 The structure of KAlSiO4 with P6_3mc symmetry
 Note: natural sample of kalsilite was mixed with powdered KCl and heated,
 it tranformed to this phase
;
_journal_name_full 'American Mineralogist'
_journal_page_first 336
_journal_page_last 340
_journal_volume 62
_journal_year 1977
_chemical_compound_source 'Larvik, Norway'
_chemical_formula_structural 'K Al (Si O4)'
_chemical_formula_sum 'Al K O3.996 Si'
_chemical_name_mineral Kalsilite
_space_group_IT_number 186
_symmetry_space_group_name_Hall 'P 6c -2c'
_symmetry_space_group_name_H-M 'P 63 m c'
_cell_angle_alpha 90
_cell_angle_beta 90
_cell_angle_gamma 120
_cell_length_a 5.153
_cell_length_b 5.153
_cell_length_c 8.682
_cell_formula_units_Z 2
_cell_volume 199.651
_database_code_amcsd 0000574
_exptl_crystal_density_diffrn 2.630
_cod_original_formula_sum 'K Si Al O3.996'
_cod_database_code 9000563
_amcsd_formula_title KAlSiO4

loop_
_space_group_symop_operation_xyz
x,y,z
-x,-x+y,1/2+z
x-y,x,1/2+z
-y,-x,z
-y,x-y,z
x-y,-y,1/2+z
-x,-y,1/2+z
x,x-y,z
-x+y,-x,z
y,x,1/2+z
y,-x+y,1/2+z
-x+y,y,z

loop_
_atom_site_aniso_label
_atom_site_aniso_U_11
_atom_site_aniso_U_22
_atom_site_aniso_U_33
_atom_site_aniso_U_12
_atom_site_aniso_U_13
_atom_site_aniso_U_23
K 0.01947 0.01947 0.01718 0.00974 0.00000 0.00000
Si 0.00636 0.00636 0.01337 0.00318 0.00000 0.00000
Al 0.01110 0.01110 0.01184 0.00555 0.00000 0.00000
O2 0.01241 0.00121 0.04468 0.00020 0.02591 0.02139

loop_
_atom_site_label
_atom_site_fract_x
_atom_site_fract_y
_atom_site_fract_z
_atom_site_occupancy
_atom_site_U_iso_or_equiv
K 0.00000 0.00000 0.25000 1.00000 ?
Si 0.33333 0.66667 0.43700 1.00000 ?
Al 0.33333 0.66667 0.05600 1.00000 ?
O1 0.33333 0.72000 0.25800 0.33300 0.01140
O2 0.61400 0.01900 0.99300 0.33300 ?

loop_
_cod_related_entry_id
_cod_related_entry_database
_cod_related_entry_code
1 AMCSD 0000574
